data_4516885
loop_
_publ_author_name
'Zhai, Feng'
'Jordan, Richard F.'

_publ_section_title
;
 Autoxidation of Heterocyclic Aminals.
;
_journal_issue 6
_journal_name_full 'ACS omega'
_journal_page_first 3055
_journal_page_last 3063
_journal_paper_doi 10.1021/acsomega.7b00589
_journal_volume 2
_journal_year 2017
_chemical_formula_moiety 'C23 H20 N2 O4'
_chemical_formula_sum 'C23 H20 N2 O4'
_chemical_formula_weight 388.41
_space_group_crystal_system trigonal
_space_group_IT_number 148
_space_group_name_Hall '-R 3'
_space_group_name_H-M_alt 'R -3 :H'
_atom_sites_solution_hydrogens mixed
_atom_sites_solution_primary direct
_atom_sites_solution_secondary difmap
_audit_creation_date 2015-11-20
_audit_creation_method
;
Olex2 1.2
(compiled 2015.09.30 svn.r3233 for OlexSys, GUI svn.r5103)
;
_cell_angle_alpha 90
_cell_angle_beta 90
_cell_angle_gamma 120
_cell_formula_units_Z 18
_cell_length_a 42.788(3)
_cell_length_b 42.788(3)
_cell_length_c 7.4202(6)
_cell_measurement_reflns_used 5073
_cell_measurement_temperature 100(2)
_cell_measurement_theta_max 24.33
_cell_measurement_theta_min 2.52
_cell_volume 11765.0(15)
_computing_cell_refinement 'SAINT V.8.34A (Bruker AXS Inc., 2013)'
_computing_data_collection 'APEX2 v.2014.9-0 (Bruker AXS Inc., 2014)'
_computing_data_reduction 'SAINT V.8.34A (Bruker AXS Inc., 2013)'
_computing_molecular_graphics 'Olex2 (Dolomanov et al., 2009)'
_computing_publication_material 'Olex2 (Dolomanov et al., 2009)'
_computing_structure_refinement 'XH (Sheldrick, 2008)'
_computing_structure_solution 'SIR2004 (Burla et al., 2007)'
_diffrn_ambient_temperature 100.0
_diffrn_detector_area_resol_mean 10.4167
_diffrn_measured_fraction_theta_full 0.979
_diffrn_measured_fraction_theta_max 0.979
_diffrn_measurement_device_type 'Bruker D8 Venture PHOTON 100 CMOS'
_diffrn_measurement_method 'omega and phi scans'
_diffrn_radiation_monochromator mirrors
_diffrn_radiation_type MoK\a
_diffrn_radiation_wavelength 0.71073
_diffrn_reflns_av_R_equivalents 0.0503
_diffrn_reflns_av_unetI/netI 0.0647
_diffrn_reflns_Laue_measured_fraction_full 0.979
_diffrn_reflns_Laue_measured_fraction_max 0.979
_diffrn_reflns_limit_h_max 50
_diffrn_reflns_limit_h_min -40
_diffrn_reflns_limit_k_max 49
_diffrn_reflns_limit_k_min -50
_diffrn_reflns_limit_l_max 8
_diffrn_reflns_limit_l_min -8
_diffrn_reflns_number 17818
_diffrn_reflns_point_group_measured_fraction_full 0.979
_diffrn_reflns_point_group_measured_fraction_max 0.979
_diffrn_reflns_theta_full 25.048
_diffrn_reflns_theta_max 25.048
_diffrn_reflns_theta_min 2.519
_diffrn_source 'INCOATEC ImuS micro-focus source'
_diffrn_standards_number 0
_exptl_absorpt_coefficient_mu 0.068
_exptl_absorpt_correction_T_max 0.7452
_exptl_absorpt_correction_T_min 0.6534
_exptl_absorpt_correction_type multi-scan
_exptl_absorpt_process_details
;
SADABS-2014/5 (Bruker,2014/5) was used for absorption correction.
wR2(int) was 0.0805 before and 0.0530 after correction.
The Ratio of minimum to maximum transmission is 0.8768.
The \l/2 correction factor is 0.00150.
;
_exptl_crystal_colour colourless
_exptl_crystal_colour_primary colourless
_exptl_crystal_density_diffrn 0.987
_exptl_crystal_description block
_exptl_crystal_F_000 3672
_exptl_crystal_size_max 0.28
_exptl_crystal_size_mid 0.16
_exptl_crystal_size_min 0.14
_refine_diff_density_max 0.327
_refine_diff_density_min -0.291
_refine_diff_density_rms 0.049
_refine_ls_extinction_method none
_refine_ls_goodness_of_fit_ref 1.058
_refine_ls_hydrogen_treatment mixed
_refine_ls_matrix_type full
_refine_ls_number_parameters 269
_refine_ls_number_reflns 4528
_refine_ls_number_restraints 0
_refine_ls_restrained_S_all 1.058
_refine_ls_R_factor_all 0.0890
_refine_ls_R_factor_gt 0.0504
_refine_ls_shift/su_max 0.000
_refine_ls_shift/su_mean 0.000
_refine_ls_structure_factor_coef Fsqd
_refine_ls_weighting_details 'w=1/[\s^2^(Fo^2^)+(0.0729P)^2^+3.0450P] where P=(Fo^2^+2Fc^2^)/3'
_refine_ls_weighting_scheme calc
_refine_ls_wR_factor_gt 0.1260
_refine_ls_wR_factor_ref 0.1400
_reflns_Friedel_coverage 0.000
_reflns_number_gt 3008
_reflns_number_total 4528
_reflns_threshold_expression 'I > 2\s(I)'
_cod_data_source_file ao7b00589_si_005.cif
_cod_data_source_block 0165_zhai_sq
_cod_original_cell_volume 11765(2)
_cod_original_sg_symbol_H-M 'R -3'
_cod_database_code 4516885
_shelx_space_group_comment
;
The symmetry employed for this shelxl refinement is uniquely defined
by the following loop, which should always be used as a source of
symmetry information in preference to the above space-group names.
They are only intended as comments.
;
_shelx_estimated_absorpt_t_max 0.991
_shelx_estimated_absorpt_t_min 0.981
_olex2_refinement_description
;
1. Fixed Uiso
 At 1.2 times of:
  All C(H) groups
 At 1.5 times of:
  All C(H,H,H) groups
2.a Ternary CH refined with riding coordinates:
 C21(H21)
2.b Aromatic/amide H refined with riding coordinates:
 C3(H3), C4(H4), C5(H5), C7(H7), C8(H8), C9(H9), C16(H16), C17(H17), C18(H18)
2.c Idealised Me refined as rotating group:
 C13(H13A,H13B,H13C), C22(H22A,H22B,H22C), C23(H23A,H23B,H23C)
;
_shelx_shelxl_version_number 2014/7
_olex2_submission_special_instructions 'No special instructions were received'

loop_
_space_group_symop_operation_xyz
'x, y, z'
'-y, x-y, z'
'-x+y, -x, z'
'x+2/3, y+1/3, z+1/3'
'-y+2/3, x-y+1/3, z+1/3'
'-x+y+2/3, -x+1/3, z+1/3'
'x+1/3, y+2/3, z+2/3'
'-y+1/3, x-y+2/3, z+2/3'
'-x+y+1/3, -x+2/3, z+2/3'
'-x, -y, -z'
'y, -x+y, -z'
'x-y, x, -z'
'-x+2/3, -y+1/3, -z+1/3'
'y+2/3, -x+y+1/3, -z+1/3'
'x-y+2/3, x+1/3, -z+1/3'
'-x+1/3, -y+2/3, -z+2/3'
'y+1/3, -x+y+2/3, -z+2/3'
'x-y+1/3, x+2/3, -z+2/3'

loop_
_atom_site_label
_atom_site_type_symbol
_atom_site_fract_x
_atom_site_fract_y
_atom_site_fract_z
_atom_site_U_iso_or_equiv
_atom_site_adp_type
_atom_site_occupancy
_atom_site_site_symmetry_order
_atom_site_calc_flag
_atom_site_refinement_flags_posn
O1 O 0.22678(4) 0.36890(4) 0.37245(18) 0.0218(4) Uani 1 1 d .
O2 O 0.26491(4) 0.38760(4) 0.3182(2) 0.0266(4) Uani 1 1 d .
H2 H 0.2633(7) 0.3844(7) 0.193(4) 0.065(9) Uiso 1 1 d .
O3 O 0.14315(4) 0.35031(4) 0.66998(19) 0.0280(4) Uani 1 1 d .
O4 O 0.26794(4) 0.39334(4) 0.95702(18) 0.0220(4) Uani 1 1 d .
N1 N 0.18671(4) 0.33746(5) 0.5870(2) 0.0202(4) Uani 1 1 d .
N2 N 0.24696(4) 0.38011(4) 0.6715(2) 0.0184(4) Uani 1 1 d .
C1 C 0.22472(5) 0.35203(6) 0.5402(3) 0.0200(5) Uani 1 1 d .
C2 C 0.23540(5) 0.32377(5) 0.5251(3) 0.0189(5) Uani 1 1 d .
C3 C 0.22774(5) 0.30326(6) 0.3723(3) 0.0230(5) Uani 1 1 d .
H3 H 0.2177 0.3085 0.2703 0.028 Uiso 1 1 calc R
C4 C 0.23463(6) 0.27449(6) 0.3663(3) 0.0255(5) Uani 1 1 d .
H4 H 0.2291 0.2603 0.2601 0.031 Uiso 1 1 calc R
C5 C 0.24910(6) 0.26672(6) 0.5105(3) 0.0256(5) Uani 1 1 d .
H5 H 0.2527 0.2465 0.5056 0.031 Uiso 1 1 calc R
C6 C 0.25888(6) 0.28812(6) 0.6672(3) 0.0203(5) Uani 1 1 d .
C7 C 0.27546(6) 0.28210(6) 0.8178(3) 0.0254(5) Uani 1 1 d .
H7 H 0.2800 0.2626 0.8161 0.030 Uiso 1 1 calc R
C8 C 0.28494(6) 0.30395(6) 0.9655(3) 0.0253(5) Uani 1 1 d .
H8 H 0.2959 0.2994 1.0656 0.030 Uiso 1 1 calc R
C9 C 0.27863(5) 0.33304(6) 0.9708(3) 0.0216(5) Uani 1 1 d .
H9 H 0.2854 0.3481 1.0744 0.026 Uiso 1 1 calc R
C10 C 0.26269(5) 0.34002(5) 0.8270(3) 0.0181(5) Uani 1 1 d .
C11 C 0.25201(5) 0.31740(6) 0.6735(3) 0.0189(5) Uani 1 1 d .
C12 C 0.25896(5) 0.37236(6) 0.8281(3) 0.0180(5) Uani 1 1 d .
C13 C 0.16119(6) 0.29879(6) 0.5738(3) 0.0261(6) Uani 1 1 d .
H13A H 0.1592 0.2911 0.4478 0.039 Uiso 1 1 calc GR
H13B H 0.1375 0.2937 0.6174 0.039 Uiso 1 1 calc GR
H13C H 0.1698 0.2856 0.6473 0.039 Uiso 1 1 calc GR
C14 C 0.17503(6) 0.36060(6) 0.6385(3) 0.0223(5) Uani 1 1 d .
C15 C 0.20321(6) 0.39936(6) 0.6547(3) 0.0217(5) Uani 1 1 d .
C16 C 0.19337(6) 0.42569(7) 0.6525(3) 0.0281(6) Uani 1 1 d .
H16 H 0.1687 0.4191 0.6412 0.034 Uiso 1 1 calc R
C17 C 0.21973(7) 0.46149(7) 0.6668(3) 0.0330(6) Uani 1 1 d .
H17 H 0.2132 0.4797 0.6680 0.040 Uiso 1 1 calc R
C18 C 0.25569(7) 0.47099(6) 0.6795(3) 0.0310(6) Uani 1 1 d .
H18 H 0.2735 0.4958 0.6866 0.037 Uiso 1 1 calc R
C19 C 0.26670(6) 0.44535(6) 0.6822(3) 0.0236(5) Uani 1 1 d .
C20 C 0.23947(6) 0.40942(6) 0.6719(3) 0.0200(5) Uani 1 1 d .
C21 C 0.30635(6) 0.45681(6) 0.6856(3) 0.0274(6) Uani 1 1 d .
H21 H 0.3082 0.4345 0.6942 0.033 Uiso 1 1 calc R
C22 C 0.32480(7) 0.47610(6) 0.5102(3) 0.0377(6) Uani 1 1 d .
H22A H 0.3121 0.4605 0.4074 0.057 Uiso 1 1 calc GR
H22B H 0.3499 0.4815 0.5106 0.057 Uiso 1 1 calc GR
H22C H 0.3242 0.4986 0.5004 0.057 Uiso 1 1 calc GR
C23 C 0.32527(6) 0.48010(6) 0.8502(3) 0.0354(6) Uani 1 1 d .
H23A H 0.3238 0.5022 0.8457 0.053 Uiso 1 1 calc GR
H23B H 0.3507 0.4864 0.8504 0.053 Uiso 1 1 calc GR
H23C H 0.3135 0.4666 0.9602 0.053 Uiso 1 1 calc GR

loop_
_atom_site_aniso_label
_atom_site_aniso_U_11
_atom_site_aniso_U_22
_atom_site_aniso_U_33
_atom_site_aniso_U_23
_atom_site_aniso_U_13
_atom_site_aniso_U_12
O1 0.0188(8) 0.0333(9) 0.0153(8) 0.0040(7) 0.0023(6) 0.0146(7)
O2 0.0211(9) 0.0389(10) 0.0181(9) 0.0045(8) 0.0047(7) 0.0138(8)
O3 0.0206(9) 0.0435(10) 0.0222(9) 0.0006(7) 0.0011(7) 0.0179(8)
O4 0.0263(9) 0.0274(9) 0.0133(8) -0.0008(7) -0.0016(7) 0.0140(7)
N1 0.0177(10) 0.0261(11) 0.0169(9) 0.0017(8) 0.0014(8) 0.0111(9)
N2 0.0205(10) 0.0256(10) 0.0119(9) 0.0011(8) -0.0005(8) 0.0136(9)
C1 0.0215(12) 0.0274(13) 0.0101(11) 0.0005(10) -0.0009(9) 0.0114(11)
C2 0.0166(11) 0.0241(12) 0.0155(12) 0.0014(10) 0.0012(9) 0.0099(10)
C3 0.0210(13) 0.0320(13) 0.0167(12) 0.0016(10) 0.0006(10) 0.0138(11)
C4 0.0267(13) 0.0295(13) 0.0199(12) -0.0056(11) 0.0007(10) 0.0137(11)
C5 0.0289(13) 0.0271(13) 0.0241(13) 0.0013(11) 0.0031(11) 0.0164(11)
C6 0.0217(12) 0.0223(12) 0.0174(12) 0.0024(10) 0.0031(10) 0.0112(10)
C7 0.0298(14) 0.0296(13) 0.0229(13) 0.0045(11) 0.0027(11) 0.0194(11)
C8 0.0297(13) 0.0352(14) 0.0179(12) 0.0051(11) 0.0007(10) 0.0214(12)
C9 0.0217(12) 0.0271(13) 0.0155(12) 0.0021(10) 0.0018(10) 0.0119(11)
C10 0.0150(11) 0.0228(12) 0.0160(11) 0.0043(10) 0.0039(9) 0.0091(10)
C11 0.0163(12) 0.0245(12) 0.0152(11) 0.0031(10) 0.0027(9) 0.0097(10)
C12 0.0160(12) 0.0261(13) 0.0115(11) 0.0026(10) 0.0033(9) 0.0102(10)
C13 0.0227(13) 0.0337(14) 0.0202(12) 0.0000(10) 0.0006(10) 0.0128(11)
C14 0.0244(14) 0.0361(14) 0.0103(11) 0.0021(10) -0.0022(10) 0.0179(12)
C15 0.0277(13) 0.0335(14) 0.0109(11) 0.0037(10) 0.0003(10) 0.0205(12)
C16 0.0308(14) 0.0453(16) 0.0198(12) 0.0000(11) 0.0003(11) 0.0278(13)
C17 0.0446(17) 0.0392(16) 0.0284(14) 0.0016(12) -0.0016(12) 0.0308(14)
C18 0.0376(16) 0.0322(14) 0.0271(13) 0.0012(11) 0.0003(11) 0.0203(12)
C19 0.0301(14) 0.0283(13) 0.0153(11) 0.0016(10) 0.0005(10) 0.0167(12)
C20 0.0282(13) 0.0283(13) 0.0118(11) 0.0030(10) 0.0024(10) 0.0203(11)
C21 0.0257(13) 0.0251(13) 0.0308(14) 0.0021(11) 0.0007(11) 0.0124(11)
C22 0.0336(15) 0.0397(16) 0.0358(15) 0.0045(12) 0.0045(12) 0.0153(13)
C23 0.0356(15) 0.0326(15) 0.0377(15) -0.0023(12) -0.0061(12) 0.0168(12)

loop_
_atom_type_symbol
_atom_type_description
_atom_type_scat_dispersion_real
_atom_type_scat_dispersion_imag
_atom_type_scat_source
C C 0.0033 0.0016 'International Tables Vol C Tables 4.2.6.8 and 6.1.1.4'
H H 0.0000 0.0000 'International Tables Vol C Tables 4.2.6.8 and 6.1.1.4'
N N 0.0061 0.0033 'International Tables Vol C Tables 4.2.6.8 and 6.1.1.4'
O O 0.0106 0.0060 'International Tables Vol C Tables 4.2.6.8 and 6.1.1.4'

loop_
_geom_angle_atom_site_label_1
_geom_angle_atom_site_label_2
_geom_angle_atom_site_label_3
_geom_angle
C1 O1 O2 106.66(13)
O1 O2 H2 102.1(17)
C13 N1 C1 120.59(17)
C14 N1 C1 119.25(17)
C14 N1 C13 120.13(17)
C12 N2 C1 122.02(17)
C12 N2 C20 118.65(16)
C20 N2 C1 112.27(16)
O1 C1 N1 101.42(15)
O1 C1 N2 108.39(16)
O1 C1 C2 112.29(16)
N1 C1 N2 108.59(16)
N1 C1 C2 113.42(17)
N2 C1 C2 112.12(17)
C3 C2 C1 120.52(19)
C3 C2 C11 120.36(19)
C11 C2 C1 119.06(18)
C2 C3 H3 120.0
C2 C3 C4 120.0(2)
C4 C3 H3 120.0
C3 C4 H4 119.6
C5 C4 C3 120.8(2)
C5 C4 H4 119.6
C4 C5 H5 119.5
C4 C5 C6 121.0(2)
C6 C5 H5 119.5
C5 C6 C7 123.2(2)
C5 C6 C11 118.33(19)
C7 C6 C11 118.50(19)
C6 C7 H7 119.5
C8 C7 C6 121.0(2)
C8 C7 H7 119.5
C7 C8 H8 119.7
C7 C8 C9 120.6(2)
C9 C8 H8 119.7
C8 C9 H9 119.8
C10 C9 C8 120.5(2)
C10 C9 H9 119.8
C9 C10 C11 120.08(19)
C9 C10 C12 119.88(18)
C11 C10 C12 119.92(18)
C2 C11 C6 119.39(18)
C2 C11 C10 121.23(19)
C10 C11 C6 119.37(19)
O4 C12 N2 119.81(19)
O4 C12 C10 123.25(18)
N2 C12 C10 116.80(18)
N1 C13 H13A 109.5
N1 C13 H13B 109.5
N1 C13 H13C 109.5
H13A C13 H13B 109.5
H13A C13 H13C 109.5
H13B C13 H13C 109.5
O3 C14 N1 122.4(2)
O3 C14 C15 121.3(2)
N1 C14 C15 116.29(19)
C16 C15 C14 119.9(2)
C16 C15 C20 119.6(2)
C20 C15 C14 120.52(19)
C15 C16 H16 120.3
C17 C16 C15 119.4(2)
C17 C16 H16 120.3
C16 C17 H17 119.9
C16 C17 C18 120.2(2)
C18 C17 H17 119.9
C17 C18 H18 118.9
C17 C18 C19 122.2(2)
C19 C18 H18 118.9
C18 C19 C21 120.7(2)
C20 C19 C18 116.3(2)
C20 C19 C21 122.91(19)
C15 C20 N2 115.38(18)
C19 C20 N2 122.27(18)
C19 C20 C15 122.31(19)
C19 C21 H21 107.6
C19 C21 C22 110.65(18)
C19 C21 C23 111.59(18)
C22 C21 H21 107.6
C23 C21 H21 107.6
C23 C21 C22 111.45(19)
C21 C22 H22A 109.5
C21 C22 H22B 109.5
C21 C22 H22C 109.5
H22A C22 H22B 109.5
H22A C22 H22C 109.5
H22B C22 H22C 109.5
C21 C23 H23A 109.5
C21 C23 H23B 109.5
C21 C23 H23C 109.5
H23A C23 H23B 109.5
H23A C23 H23C 109.5
H23B C23 H23C 109.5

loop_
_geom_bond_atom_site_label_1
_geom_bond_atom_site_label_2
_geom_bond_distance
O1 O2 1.4695(19)
O1 C1 1.419(2)
O2 H2 0.93(3)
O3 C14 1.228(2)
O4 C12 1.234(2)
N1 C1 1.463(3)
N1 C13 1.461(3)
N1 C14 1.368(3)
N2 C1 1.468(3)
N2 C12 1.377(3)
N2 C20 1.441(2)
C1 C2 1.495(3)
C2 C3 1.370(3)
C2 C11 1.409(3)
C3 H3 0.9500
C3 C4 1.403(3)
C4 H4 0.9500
C4 C5 1.359(3)
C5 H5 0.9500
C5 C6 1.407(3)
C6 C7 1.415(3)
C6 C11 1.423(3)
C7 H7 0.9500
C7 C8 1.364(3)
C8 H8 0.9500
C8 C9 1.400(3)
C9 H9 0.9500
C9 C10 1.377(3)
C10 C11 1.414(3)
C10 C12 1.470(3)
C13 H13A 0.9800
C13 H13B 0.9800
C13 H13C 0.9800
C14 C15 1.489(3)
C15 C16 1.386(3)
C15 C20 1.393(3)
C16 H16 0.9500
C16 C17 1.379(3)
C17 H17 0.9500
C17 C18 1.384(3)
C18 H18 0.9500
C18 C19 1.394(3)
C19 C20 1.391(3)
C19 C21 1.512(3)
C21 H21 1.0000
C21 C22 1.532(3)
C21 C23 1.528(3)
C22 H22A 0.9800
C22 H22B 0.9800
C22 H22C 0.9800
C23 H23A 0.9800
C23 H23B 0.9800
C23 H23C 0.9800

loop_
_geom_torsion_atom_site_label_1
_geom_torsion_atom_site_label_2
_geom_torsion_atom_site_label_3
_geom_torsion_atom_site_label_4
_geom_torsion
O1 C1 C2 C3 -34.3(3)
O1 C1 C2 C11 148.61(18)
O2 O1 C1 N1 175.01(14)
O2 O1 C1 N2 60.82(18)
O2 O1 C1 C2 -63.59(19)
O3 C14 C15 C16 -19.2(3)
O3 C14 C15 C20 160.80(19)
N1 C1 C2 C3 80.0(2)
N1 C1 C2 C11 -97.1(2)
N1 C14 C15 C16 160.72(18)
N1 C14 C15 C20 -19.3(3)
N2 C1 C2 C3 -156.58(18)
N2 C1 C2 C11 26.3(3)
C1 N1 C14 O3 175.93(18)
C1 N1 C14 C15 -4.0(3)
C1 N2 C12 O4 -158.54(18)
C1 N2 C12 C10 25.6(3)
C1 N2 C20 C15 39.8(2)
C1 N2 C20 C19 -137.88(19)
C1 C2 C3 C4 -173.67(19)
C1 C2 C11 C6 173.56(18)
C1 C2 C11 C10 -7.8(3)
C2 C3 C4 C5 -0.4(3)
C3 C2 C11 C6 -3.6(3)
C3 C2 C11 C10 175.04(19)
C3 C4 C5 C6 -2.5(3)
C4 C5 C6 C7 -177.2(2)
C4 C5 C6 C11 2.3(3)
C5 C6 C7 C8 179.0(2)
C5 C6 C11 C2 0.7(3)
C5 C6 C11 C10 -177.91(19)
C6 C7 C8 C9 -0.4(3)
C7 C6 C11 C2 -179.77(19)
C7 C6 C11 C10 1.6(3)
C7 C8 C9 C10 0.1(3)
C8 C9 C10 C11 1.0(3)
C8 C9 C10 C12 -174.95(19)
C9 C10 C11 C2 179.52(19)
C9 C10 C11 C6 -1.9(3)
C9 C10 C12 O4 -3.6(3)
C9 C10 C12 N2 172.15(18)
C11 C2 C3 C4 3.4(3)
C11 C6 C7 C8 -0.5(3)
C11 C10 C12 O4 -179.57(19)
C11 C10 C12 N2 -3.8(3)
C12 N2 C1 O1 -160.83(16)
C12 N2 C1 N1 89.8(2)
C12 N2 C1 C2 -36.3(2)
C12 N2 C20 C15 -111.4(2)
C12 N2 C20 C19 70.9(2)
C12 C10 C11 C2 -4.5(3)
C12 C10 C11 C6 174.11(18)
C13 N1 C1 O1 106.38(18)
C13 N1 C1 N2 -139.58(17)
C13 N1 C1 C2 -14.2(2)
C13 N1 C14 O3 -2.2(3)
C13 N1 C14 C15 177.82(17)
C14 N1 C1 O1 -71.8(2)
C14 N1 C1 N2 42.3(2)
C14 N1 C1 C2 167.62(17)
C14 C15 C16 C17 -179.75(19)
C14 C15 C20 N2 0.4(3)
C14 C15 C20 C19 178.11(18)
C15 C16 C17 C18 1.3(3)
C16 C15 C20 N2 -179.56(17)
C16 C15 C20 C19 -1.9(3)
C16 C17 C18 C19 -1.4(3)
C17 C18 C19 C20 -0.2(3)
C17 C18 C19 C21 176.6(2)
C18 C19 C20 N2 179.35(18)
C18 C19 C20 C15 1.8(3)
C18 C19 C21 C22 -65.8(3)
C18 C19 C21 C23 58.9(3)
C20 N2 C1 O1 49.0(2)
C20 N2 C1 N1 -60.3(2)
C20 N2 C1 C2 173.55(16)
C20 N2 C12 O4 -10.2(3)
C20 N2 C12 C10 173.90(17)
C20 C15 C16 C17 0.2(3)
C20 C19 C21 C22 110.8(2)
C20 C19 C21 C23 -124.5(2)
C21 C19 C20 N2 2.7(3)
C21 C19 C20 C15 -174.86(19)
